data_2240253
loop_
_publ_author_name
'Mamat, Constantin'
'Flemming, Anke'
'K\"ockerling, Martin'

_publ_section_title
;
 Crystal structure of 2-(diphenylphosphanyl)phenyl
 4-(hydroxymethyl)benzoate
;
_journal_coeditor_code CV5473
_journal_issue 12
_journal_name_full 'Acta Crystallographica Section E'
_journal_page_first o1288
_journal_page_last o1289
_journal_paper_doi 10.1107/S1600536814024623
_journal_volume 70
_journal_year 2014
_chemical_formula_iupac 'C26 H21 O3 P'
_chemical_formula_moiety 'C26 H21 O3 P'
_chemical_formula_sum 'C26 H21 O3 P'
_chemical_formula_weight 412.40
_chemical_melting_point 437
_chemical_name_systematic
;
2-(Diphenylphosphanyl)phenyl 4-(hydroxymethyl)benzoate
;
_space_group_crystal_system triclinic
_space_group_IT_number 2
_space_group_name_Hall '-P 1'
_space_group_name_H-M_alt 'P -1'
_symmetry_space_group_name_Hall '-P 1'
_symmetry_space_group_name_H-M 'P -1'
_atom_sites_solution_hydrogens geom
_atom_sites_solution_primary direct
_atom_sites_solution_secondary difmap
_cell_angle_alpha 74.2450(10)
_cell_angle_beta 80.4280(10)
_cell_angle_gamma 66.4930(10)
_cell_formula_units_Z 2
_cell_length_a 9.8197(3)
_cell_length_b 10.6503(3)
_cell_length_c 11.6744(3)
_cell_measurement_reflns_used 9899
_cell_measurement_temperature 296(2)
_cell_measurement_theta_max 35.00
_cell_measurement_theta_min 2.66
_cell_volume 1075.23(5)
_computing_cell_refinement
;
SAINT (Bruker, 2007)
;
_computing_data_collection
;
APEX2 (Bruker, 2007)
;
_computing_data_reduction
;
SAINT (Bruker, 2007)
;
_computing_molecular_graphics
;
SHELXTL (Sheldrick, 2008)
;
_computing_publication_material
;
SHELXTL (Sheldrick, 2008)
;
_computing_structure_refinement
;
SHELXL2014/1 (Sheldrick, 2008)
;
_computing_structure_solution
;
SHELXS97 (Sheldrick, 2008)
;
_diffrn_ambient_temperature 296(2)
_diffrn_measured_fraction_theta_full 0.997
_diffrn_measured_fraction_theta_max 0.990
_diffrn_measurement_device_type 'Bruker APEXII CCD'
_diffrn_measurement_method '\f and \w scans'
_diffrn_radiation_monochromator graphite
_diffrn_radiation_source 'fine-focus sealed tube'
_diffrn_radiation_type MoK\a
_diffrn_radiation_wavelength 0.71073
_diffrn_reflns_av_R_equivalents 0.0185
_diffrn_reflns_limit_h_max 17
_diffrn_reflns_limit_h_min -17
_diffrn_reflns_limit_k_max 18
_diffrn_reflns_limit_k_min -18
_diffrn_reflns_limit_l_max 20
_diffrn_reflns_limit_l_min -20
_diffrn_reflns_number 40695
_diffrn_reflns_theta_full 25.242
_diffrn_reflns_theta_max 38.611
_diffrn_reflns_theta_min 2.267
_exptl_absorpt_coefficient_mu 0.152
_exptl_absorpt_correction_T_max 0.954
_exptl_absorpt_correction_T_min 0.940
_exptl_absorpt_correction_type multi-scan
_exptl_absorpt_process_details
;
(SADABS; Bruker, 2007)
;
_exptl_crystal_colour colourless
_exptl_crystal_density_diffrn 1.274
_exptl_crystal_description block
_exptl_crystal_F_000 432
_exptl_crystal_size_max 0.410
_exptl_crystal_size_mid 0.390
_exptl_crystal_size_min 0.310
_refine_diff_density_max 0.432
_refine_diff_density_min -0.199
_refine_ls_extinction_method none
_refine_ls_goodness_of_fit_ref 1.023
_refine_ls_hydrogen_treatment constr
_refine_ls_matrix_type full
_refine_ls_number_parameters 292
_refine_ls_number_reflns 12072
_refine_ls_number_restraints 0
_refine_ls_restrained_S_all 1.023
_refine_ls_R_factor_all 0.0818
_refine_ls_R_factor_gt 0.0510
_refine_ls_shift/su_max 0.001
_refine_ls_shift/su_mean 0.000
_refine_ls_structure_factor_coef Fsqd
_refine_ls_weighting_details 'w=1/[\s^2^(Fo^2^)+(0.0924P)^2^+0.0784P] where P=(Fo^2^+2Fc^2^)/3'
_refine_ls_weighting_scheme calc
_refine_ls_wR_factor_gt 0.1498
_refine_ls_wR_factor_ref 0.1761
_reflns_number_gt 7599
_reflns_number_total 12072
_reflns_threshold_expression 'I > 2\s(I)'
_cod_data_source_file cv5473sup1.cf
_cod_data_source_block I
_cod_database_code 2240253
_cod_database_fobs_code 2240253
_shelx_space_group_comment
;
The symmetry employed for this shelxl refinement is uniquely defined
by the following loop, which should always be used as a source of
symmetry information in preference to the above space-group names.
They are only intended as comments.
;
_shelx_estimated_absorpt_t_min 0.940
_shelx_estimated_absorpt_t_max 0.954
_shelxl_version_number 201.4

loop_
_space_group_symop_operation_xyz
'x, y, z'
'-x, -y, -z'

loop_
_atom_site_type_symbol
_atom_site_label
_atom_site_fract_x
_atom_site_fract_y
_atom_site_fract_z
_atom_site_U_iso_or_equiv
_atom_site_adp_type
_atom_site_calc_flag
_atom_site_occupancy
_atom_site_disorder_assembly
_atom_site_disorder_group
P P1 0.84403(3) 0.11854(2) 0.24387(2) 0.04106(7) Uani d 1 . .
C C1 0.75048(12) 0.12573(10) 0.11847(8) 0.0442(2) Uani d 1 . .
C C2 0.82426(17) 0.14309(16) 0.00583(11) 0.0667(3) Uani d 1 . .
H H2A 0.9184 0.1469 -0.0018 0.080 Uiso calc 1 . .
C C3 0.7585(2) 0.1547(2) -0.09483(13) 0.0935(6) Uani d 1 . .
H H3A 0.8084 0.1663 -0.1696 0.112 Uiso calc 1 . .
C C4 0.6202(2) 0.1492(2) -0.08396(16) 0.0973(7) Uani d 1 . .
H H4A 0.5766 0.1564 -0.1515 0.117 Uiso calc 1 . .
C C5 0.54466(18) 0.13304(19) 0.02639(15) 0.0779(5) Uani d 1 . .
H H5A 0.4503 0.1299 0.0328 0.094 Uiso calc 1 . .
C C6 0.60923(13) 0.12146(14) 0.12780(11) 0.0553(3) Uani d 1 . .
H H6A 0.5580 0.1108 0.2021 0.066 Uiso calc 1 . .
C C7 0.92219(10) -0.06956(9) 0.31351(8) 0.03940(17) Uani d 1 . .
C C8 0.87987(13) -0.17150(11) 0.29290(11) 0.0512(2) Uani d 1 . .
H H8A 0.8029 -0.1446 0.2438 0.061 Uiso calc 1 . .
C C9 0.95166(15) -0.31296(12) 0.34509(12) 0.0571(3) Uani d 1 . .
H H9A 0.9223 -0.3801 0.3311 0.069 Uiso calc 1 . .
C C10 1.06669(14) -0.35384(12) 0.41781(11) 0.0541(2) Uani d 1 . .
H H10A 1.1150 -0.4485 0.4521 0.065 Uiso calc 1 . .
C C11 1.10998(14) -0.25441(12) 0.43962(10) 0.0525(2) Uani d 1 . .
H H11A 1.1863 -0.2820 0.4896 0.063 Uiso calc 1 . .
C C12 1.03918(12) -0.11301(11) 0.38674(9) 0.0459(2) Uani d 1 . .
H H12A 1.0701 -0.0466 0.4003 0.055 Uiso calc 1 . .
C C13 0.68656(10) 0.18502(9) 0.34901(8) 0.03825(16) Uani d 1 . .
C C14 0.60240(11) 0.32942(10) 0.32357(8) 0.03978(17) Uani d 1 . .
C C15 0.48966(13) 0.39328(12) 0.40090(11) 0.0517(2) Uani d 1 . .
H H15A 0.4360 0.4897 0.3813 0.062 Uiso calc 1 . .
C C16 0.45770(15) 0.31154(15) 0.50816(11) 0.0601(3) Uani d 1 . .
H H16A 0.3827 0.3531 0.5616 0.072 Uiso calc 1 . .
C C17 0.53712(15) 0.16834(15) 0.53568(11) 0.0597(3) Uani d 1 . .
H H17A 0.5144 0.1137 0.6073 0.072 Uiso calc 1 . .
C C18 0.65102(13) 0.10505(11) 0.45706(9) 0.0482(2) Uani d 1 . .
H H18A 0.7039 0.0085 0.4768 0.058 Uiso calc 1 . .
O O1 0.62903(8) 0.40814(7) 0.21064(6) 0.04425(15) Uani d 1 . .
C C19 0.71938(11) 0.47982(10) 0.20030(9) 0.04134(18) Uani d 1 . .
O O2 0.76590(12) 0.48959(11) 0.28545(8) 0.0627(2) Uani d 1 . .
C C20 0.75123(11) 0.54141(9) 0.07365(8) 0.04067(17) Uani d 1 . .
C C21 0.82940(13) 0.63110(12) 0.04775(11) 0.0508(2) Uani d 1 . .
H H21A 0.8608 0.6509 0.1093 0.061 Uiso calc 1 . .
C C22 0.86029(14) 0.69063(14) -0.06974(12) 0.0574(3) Uani d 1 . .
H H22A 0.9117 0.7511 -0.0867 0.069 Uiso calc 1 . .
C C23 0.81488(13) 0.66056(13) -0.16261(10) 0.0543(2) Uani d 1 . .
C C24 0.73914(15) 0.56961(14) -0.13621(10) 0.0553(3) Uani d 1 . .
H H24A 0.7097 0.5483 -0.1980 0.066 Uiso calc 1 . .
C C25 0.70666(13) 0.51005(11) -0.01914(9) 0.0477(2) Uani d 1 . .
H H25A 0.6554 0.4495 -0.0025 0.057 Uiso calc 1 . .
C C26A 0.8460(5) 0.7261(4) -0.2899(3) 0.0678(9) Uani d 0.719(9) A 1
H H26A 0.9479 0.7215 -0.3026 0.081 Uiso calc 0.719(9) A 1
H H26B 0.8320 0.6765 -0.3427 0.081 Uiso calc 0.719(9) A 1
O O3A 0.7490(5) 0.8636(4) -0.3130(3) 0.126(2) Uani d 0.719(9) A 1
H H3B 0.7261 0.8919 -0.2511 0.189 Uiso calc 0.719(9) A 1
C C26B 0.840(2) 0.751(3) -0.2877(14) 0.141(8) Uani d 0.281(9) A 2
H H26C 0.8470 0.8364 -0.2786 0.170 Uiso calc 0.281(9) A 2
H H26D 0.9335 0.6990 -0.3263 0.170 Uiso calc 0.281(9) A 2
O O3B 0.7332(11) 0.7830(17) -0.3523(7) 0.132(5) Uani d 0.281(9) A 2
H H3C 0.7558 0.7259 -0.3940 0.198 Uiso calc 0.281(9) A 2

loop_
_atom_site_aniso_label
_atom_site_aniso_U_11
_atom_site_aniso_U_22
_atom_site_aniso_U_33
_atom_site_aniso_U_12
_atom_site_aniso_U_13
_atom_site_aniso_U_23
P1 0.04208(13) 0.03810(12) 0.04163(12) -0.01697(9) 0.00118(9) -0.00612(9)
C1 0.0481(5) 0.0389(4) 0.0357(4) -0.0074(3) 0.0001(3) -0.0079(3)
C2 0.0682(8) 0.0736(8) 0.0416(5) -0.0141(6) 0.0117(5) -0.0146(5)
C3 0.1029(13) 0.1108(14) 0.0398(6) -0.0092(11) 0.0030(7) -0.0262(8)
C4 0.0991(13) 0.1105(14) 0.0591(8) 0.0073(11) -0.0291(8) -0.0398(9)
C5 0.0613(7) 0.0883(10) 0.0766(9) 0.0000(7) -0.0249(7) -0.0375(8)
C6 0.0486(5) 0.0615(6) 0.0498(5) -0.0094(5) -0.0064(4) -0.0187(5)
C7 0.0392(4) 0.0384(4) 0.0395(4) -0.0136(3) -0.0019(3) -0.0088(3)
C8 0.0527(5) 0.0437(5) 0.0597(6) -0.0194(4) -0.0186(5) -0.0047(4)
C9 0.0675(7) 0.0415(5) 0.0664(7) -0.0238(5) -0.0177(6) -0.0052(4)
C10 0.0591(6) 0.0421(5) 0.0527(6) -0.0129(4) -0.0110(5) -0.0021(4)
C11 0.0551(6) 0.0546(6) 0.0439(5) -0.0159(5) -0.0145(4) -0.0051(4)
C12 0.0523(5) 0.0484(5) 0.0404(4) -0.0188(4) -0.0078(4) -0.0125(4)
C13 0.0449(4) 0.0381(4) 0.0344(3) -0.0188(3) -0.0009(3) -0.0081(3)
C14 0.0463(4) 0.0383(4) 0.0375(4) -0.0177(3) -0.0045(3) -0.0089(3)
C15 0.0520(5) 0.0481(5) 0.0541(6) -0.0131(4) -0.0014(4) -0.0199(4)
C16 0.0589(6) 0.0716(8) 0.0518(6) -0.0237(6) 0.0120(5) -0.0274(6)
C17 0.0692(7) 0.0698(7) 0.0421(5) -0.0342(6) 0.0117(5) -0.0121(5)
C18 0.0588(6) 0.0457(5) 0.0397(4) -0.0242(4) 0.0025(4) -0.0050(4)
O1 0.0553(4) 0.0405(3) 0.0401(3) -0.0223(3) -0.0096(3) -0.0036(2)
C19 0.0464(4) 0.0369(4) 0.0414(4) -0.0154(3) -0.0063(3) -0.0081(3)
O2 0.0853(6) 0.0788(6) 0.0444(4) -0.0514(5) -0.0092(4) -0.0111(4)
C20 0.0429(4) 0.0364(4) 0.0407(4) -0.0136(3) -0.0069(3) -0.0050(3)
C21 0.0548(6) 0.0529(5) 0.0501(5) -0.0273(5) -0.0088(4) -0.0057(4)
C22 0.0560(6) 0.0610(7) 0.0574(6) -0.0317(5) -0.0044(5) -0.0010(5)
C23 0.0505(5) 0.0569(6) 0.0452(5) -0.0173(5) -0.0019(4) -0.0005(4)
C24 0.0649(7) 0.0610(6) 0.0405(5) -0.0248(5) -0.0080(4) -0.0074(4)
C25 0.0570(6) 0.0466(5) 0.0428(5) -0.0229(4) -0.0076(4) -0.0072(4)
C26A 0.075(2) 0.0728(15) 0.0438(12) -0.0333(13) 0.0023(11) 0.0108(10)
O3A 0.141(3) 0.0907(19) 0.0719(14) -0.0052(16) -0.0068(16) 0.0415(13)
C26B 0.086(9) 0.26(2) 0.086(8) -0.061(11) -0.008(6) -0.061(10)
O3B 0.136(5) 0.201(11) 0.070(4) -0.120(6) -0.056(4) 0.069(5)

loop_
_atom_type_symbol
_atom_type_description
_atom_type_scat_dispersion_real
_atom_type_scat_dispersion_imag
_atom_type_scat_source
C C 0.0034 0.0017 'International Tables Vol C Tables 4.2.6.8 and 6.1.1.4'
H H 0.0000 0.0000 'International Tables Vol C Tables 4.2.6.8 and 6.1.1.4'
O O 0.0114 0.0062 'International Tables Vol C Tables 4.2.6.8 and 6.1.1.4'
P P 0.1041 0.0961 'International Tables Vol C Tables 4.2.6.8 and 6.1.1.4'

loop_
_geom_angle_atom_site_label_1
_geom_angle_atom_site_label_2
_geom_angle_atom_site_label_3
_geom_angle
_geom_angle_publ_flag
C1 P1 C7 103.65(4) n
C1 P1 C13 102.01(4) n
C7 P1 C13 102.34(4) n
C6 C1 C2 118.77(11) n
C6 C1 P1 124.24(8) n
C2 C1 P1 116.93(10) n
C3 C2 C1 120.59(16) n
C3 C2 H2A 119.7 n
C1 C2 H2A 119.7 n
C4 C3 C2 119.88(15) n
C4 C3 H3A 120.1 n
C2 C3 H3A 120.1 n
C3 C4 C5 120.58(14) n
C3 C4 H4A 119.7 n
C5 C4 H4A 119.7 n
C4 C5 C6 120.09(17) n
C4 C5 H5A 120.0 n
C6 C5 H5A 120.0 n
C5 C6 C1 120.08(13) n
C5 C6 H6A 120.0 n
C1 C6 H6A 120.0 n
C8 C7 C12 118.45(9) n
C8 C7 P1 124.96(7) n
C12 C7 P1 116.47(7) n
C9 C8 C7 120.66(10) n
C9 C8 H8A 119.7 n
C7 C8 H8A 119.7 n
C10 C9 C8 120.04(10) n
C10 C9 H9A 120.0 n
C8 C9 H9A 120.0 n
C11 C10 C9 120.18(10) n
C11 C10 H10A 119.9 n
C9 C10 H10A 119.9 n
C10 C11 C12 119.87(10) n
C10 C11 H11A 120.1 n
C12 C11 H11A 120.1 n
C11 C12 C7 120.78(10) n
C11 C12 H12A 119.6 n
C7 C12 H12A 119.6 n
C18 C13 C14 117.14(9) n
C18 C13 P1 125.19(8) n
C14 C13 P1 117.47(7) n
C15 C14 C13 122.70(9) n
C15 C14 O1 119.88(9) n
C13 C14 O1 117.26(8) n
C14 C15 C16 118.95(11) n
C14 C15 H15A 120.5 n
C16 C15 H15A 120.5 n
C17 C16 C15 120.01(10) n
C17 C16 H16A 120.0 n
C15 C16 H16A 120.0 n
C16 C17 C18 120.54(11) n
C16 C17 H17A 119.7 n
C18 C17 H17A 119.7 n
C17 C18 C13 120.66(10) n
C17 C18 H18A 119.7 n
C13 C18 H18A 119.7 n
C19 O1 C14 118.46(7) n
O2 C19 O1 122.61(9) n
O2 C19 C20 126.05(9) n
O1 C19 C20 111.34(8) n
C21 C20 C25 119.77(10) n
C21 C20 C19 118.68(9) n
C25 C20 C19 121.54(9) n
C22 C21 C20 119.97(10) n
C22 C21 H21A 120.0 n
C20 C21 H21A 120.0 n
C21 C22 C23 120.42(11) n
C21 C22 H22A 119.8 n
C23 C22 H22A 119.8 n
C24 C23 C22 119.28(11) n
C24 C23 C26A 120.0(2) n
C22 C23 C26A 120.7(2) n
C24 C23 C26B 126.8(7) n
C22 C23 C26B 113.4(8) n
C25 C24 C23 120.91(11) n
C25 C24 H24A 119.5 n
C23 C24 H24A 119.5 n
C24 C25 C20 119.63(10) n
C24 C25 H25A 120.2 n
C20 C25 H25A 120.2 n
O3A C26A C23 107.7(3) n
O3A C26A H26A 110.2 n
C23 C26A H26A 110.2 n
O3A C26A H26B 110.2 n
C23 C26A H26B 110.2 n
H26A C26A H26B 108.5 n
C26A O3A H3B 109.5 n
O3B C26B C23 110.1(12) n
O3B C26B H26C 109.6 n
C23 C26B H26C 109.6 n
O3B C26B H26D 109.6 n
C23 C26B H26D 109.6 n
H26C C26B H26D 108.2 n
C26B O3B H3C 109.5 n

loop_
_geom_bond_atom_site_label_1
_geom_bond_atom_site_label_2
_geom_bond_distance
_geom_bond_publ_flag
P1 C1 1.8230(10) n
P1 C7 1.8330(9) n
P1 C13 1.8347(9) n
C1 C6 1.391(2) n
C1 C2 1.3950(15) n
C2 C3 1.387(2) n
C2 H2A 0.9300 n
C3 C4 1.366(3) n
C3 H3A 0.9300 n
C4 C5 1.380(3) n
C4 H4A 0.9300 n
C5 C6 1.3881(18) n
C5 H5A 0.9300 n
C6 H6A 0.9300 n
C7 C8 1.3944(14) n
C7 C12 1.3973(13) n
C8 C9 1.3911(15) n
C8 H8A 0.9300 n
C9 C10 1.3828(17) n
C9 H9A 0.9300 n
C10 C11 1.3815(17) n
C10 H10A 0.9300 n
C11 C12 1.3911(15) n
C11 H11A 0.9300 n
C12 H12A 0.9300 n
C13 C18 1.3949(13) n
C13 C14 1.3986(13) n
C14 C15 1.3796(15) n
C14 O1 1.4030(10) n
C15 C16 1.3856(19) n
C15 H15A 0.9300 n
C16 C17 1.3805(19) n
C16 H16A 0.9300 n
C17 C18 1.3931(16) n
C17 H17A 0.9300 n
C18 H18A 0.9300 n
O1 C19 1.3560(10) n
C19 O2 1.2050(10) n
C19 C20 1.4824(13) n
C20 C21 1.3943(14) n
C20 C25 1.3955(14) n
C21 C22 1.3850(17) n
C21 H21A 0.9300 n
C22 C23 1.3930(18) n
C22 H22A 0.9300 n
C23 C24 1.3866(18) n
C23 C26A 1.498(3) n
C23 C26B 1.560(18) n
C24 C25 1.3847(15) n
C24 H24A 0.9300 n
C25 H25A 0.9300 n
C26A O3A 1.372(5) n
C26A H26A 0.9700 n
C26A H26B 0.9700 n
O3A H3B 0.8200 n
C26B O3B 1.28(2) n
C26B H26C 0.9700 n
C26B H26D 0.9700 n
O3B H3C 0.8200 n

loop_
_geom_hbond_atom_site_label_D
_geom_hbond_atom_site_label_H
_geom_hbond_atom_site_label_A
_geom_hbond_site_symmetry_A
_geom_hbond_distance_DH
_geom_hbond_distance_HA
_geom_hbond_distance_DA
_geom_hbond_angle_DHA
_geom_hbond_publ_flag
C18 H18A O3A 1_546 0.93 2.52 3.143(5) 125 yes
C18 H18A O3B 1_546 0.93 2.62 3.408(9) 143 yes
